data_7004407
loop_
_publ_author_name
'D\'iez, \'Alvaro'
'Fern\'andez, Julio'
'Lalinde, Elena'
'Moreno, M. Teresa'
'S\'anchez, Sergio'

_publ_section_title
;
 Complexes of platinum(ii) containing ferrocenylethynyl ligands:
 synthesis, characterization and spectroscopic and electrochemical
 properties
;
_journal_issue 36
_journal_name_full 'Dalton Transactions'
_journal_page_first 4926
_journal_page_last 4936
_journal_paper_doi 10.1039/b806572a
_journal_year 2008
_chemical_formula_sum 'C82 H116 Cl4 Fe4 N2 O2 Pt'
_chemical_formula_weight 1722.06
_chemical_name_systematic
;
?
;
_space_group_IT_number 2
_symmetry_cell_setting triclinic
_symmetry_space_group_name_Hall '-P 1'
_symmetry_space_group_name_H-M 'P -1'
_atom_sites_solution_hydrogens geom
_atom_sites_solution_primary direct
_atom_sites_solution_secondary difmap
_audit_conform_dict_location ftp://ftp.iucr.org/pub/cif_core.dic
_audit_conform_dict_name cif_core.dic
_audit_conform_dict_version 2.3
_audit_creation_date 2008-01-29T10:53:37-00:00
_audit_creation_method 'WinGX routine CIF_UPDATE'
_cell_angle_alpha 81.272(3)
_cell_angle_beta 63.866(2)
_cell_angle_gamma 70.778(3)
_cell_formula_units_Z 1
_cell_length_a 12.6320(7)
_cell_length_b 13.2780(5)
_cell_length_c 13.5760(8)
_cell_measurement_reflns_used 2819
_cell_measurement_temperature 100.0(10)
_cell_volume 1930.25(18)
_computing_cell_refinement 'HKL Scalepack (Otwinowski & Minor 1997)'
_computing_data_collection 'Collect (Bruker AXS BV, 1997-2004)'
_computing_data_reduction 'HKL Denzo and Scalepack (Otwinowski & Minor 1997)'
_computing_structure_refinement 'SHELXL-97 (Sheldrick, 1997)'
_diffrn_ambient_temperature 100.0(10)
_diffrn_detector_area_resol_mean 9
_diffrn_measured_fraction_theta_full 0.991
_diffrn_measured_fraction_theta_max 0.991
_diffrn_measurement_device '95mm CCD camera on \k-goniostat'
_diffrn_measurement_device_type KappaCCD
_diffrn_measurement_method CCD
_diffrn_orient_matrix_type 'by Bruker AXS Collect from scalepack cell'
_diffrn_orient_matrix_UB_11 0.0010668
_diffrn_orient_matrix_UB_12 -0.0763119
_diffrn_orient_matrix_UB_13 0.0063065
_diffrn_orient_matrix_UB_21 -0.0797219
_diffrn_orient_matrix_UB_22 0.0219986
_diffrn_orient_matrix_UB_23 -0.0076872
_diffrn_orient_matrix_UB_31 0.0465171
_diffrn_orient_matrix_UB_32 -0.0073485
_diffrn_orient_matrix_UB_33 -0.0814467
_diffrn_radiation_monochromator graphite
_diffrn_radiation_type MoK\a
_diffrn_radiation_wavelength 0.71073
_diffrn_reflns_av_R_equivalents 0.0733
_diffrn_reflns_av_unetI/netI 0.0775
_diffrn_reflns_limit_h_max 16
_diffrn_reflns_limit_h_min -16
_diffrn_reflns_limit_k_max 17
_diffrn_reflns_limit_k_min -17
_diffrn_reflns_limit_l_max 17
_diffrn_reflns_limit_l_min -17
_diffrn_reflns_number 29742
_diffrn_reflns_theta_full 27.54
_diffrn_reflns_theta_max 27.54
_diffrn_reflns_theta_min 1.92
_exptl_absorpt_coefficient_mu 2.725
_exptl_absorpt_correction_T_max 0.8411
_exptl_absorpt_correction_T_min 0.7294
_exptl_absorpt_correction_type multi-scan
_exptl_absorpt_process_details
;
[c.f. r.h. blessing, acta cryst. (1995), a51, 33-38]
;
_exptl_crystal_colour Red
_exptl_crystal_density_diffrn 1.481
_exptl_crystal_density_method 'not measured'
_exptl_crystal_description Block
_exptl_crystal_F_000 888
_exptl_crystal_size_max 0.1
_exptl_crystal_size_mid 0.1
_exptl_crystal_size_min 0.05
_refine_diff_density_max 1.067
_refine_diff_density_min -1.136
_refine_diff_density_rms 0.153
_refine_ls_extinction_method none
_refine_ls_goodness_of_fit_ref 1.057
_refine_ls_hydrogen_treatment mixed
_refine_ls_matrix_type full
_refine_ls_number_parameters 442
_refine_ls_number_reflns 8828
_refine_ls_number_restraints 0
_refine_ls_restrained_S_all 1.057
_refine_ls_R_factor_all 0.0649
_refine_ls_R_factor_gt 0.0453
_refine_ls_shift/su_max 0.001
_refine_ls_shift/su_mean 0
_refine_ls_structure_factor_coef Fsqd
_refine_ls_weighting_details 'calc w=1/[\s^2^(Fo^2^)+(0.0000P)^2^+5.7610P] where P=(Fo^2^+2Fc^2^)/3'
_refine_ls_weighting_scheme calc
_refine_ls_wR_factor_gt 0.0728
_refine_ls_wR_factor_ref 0.0809
_reflns_number_gt 7412
_reflns_number_total 8828
_reflns_threshold_expression >2sigma(I)
_cod_data_source_file b806572a.txt
_cod_data_source_block complex6.2CH2Cl2.2H2O
_cod_depositor_comments
;
The following automatic conversions were performed:
'_symmetry_cell_setting' value 'Triclinic' changed to 'triclinic'
according to '/home/saulius/struct/CIF-dictionaries/cif_core.dic'
dictionary named 'cif_core.dic' version 2.4.1 from 2010-06-29.

Automatic conversion script
Id: cif_fix_enum 1527 2010-12-29 10:47:43Z saulius 
;
_cod_original_cell_volume 1930.25(17)
_cod_database_code 7004407

loop_
_symmetry_equiv_pos_as_xyz
'x, y, z'
'-x, -y, -z'

loop_
_atom_site_label
_atom_site_type_symbol
_atom_site_fract_x
_atom_site_fract_y
_atom_site_fract_z
_atom_site_U_iso_or_equiv
_atom_site_adp_type
_atom_site_occupancy
_atom_site_symmetry_multiplicity
_atom_site_calc_flag
_atom_site_refinement_flags
_atom_site_disorder_assembly
_atom_site_disorder_group
C1 C 0.0067(4) 0.1228(3) 0.5655(3) 0.0132(8) Uani 1 1 d . . .
C2 C 0.0049(4) 0.1980(3) 0.6060(3) 0.0153(9) Uani 1 1 d . . .
C3 C -0.0110(4) 0.2937(3) 0.6550(3) 0.0147(9) Uani 1 1 d . . .
C4 C -0.0423(4) 0.3999(3) 0.6126(3) 0.0167(9) Uani 1 1 d . . .
H4 H -0.0536 0.418 0.5483 0.02 Uiso 1 1 calc R . .
C5 C -0.0529(4) 0.4724(3) 0.6858(3) 0.0170(9) Uani 1 1 d . . .
H5 H -0.0738 0.5462 0.6781 0.02 Uiso 1 1 calc R . .
C6 C -0.0263(4) 0.4129(3) 0.7724(3) 0.0183(9) Uani 1 1 d . . .
H6 H -0.0262 0.4411 0.831 0.022 Uiso 1 1 calc R . .
C7 C 0.0003(4) 0.3024(3) 0.7543(3) 0.0153(9) Uani 1 1 d . . .
H7 H 0.0212 0.2461 0.7986 0.018 Uiso 1 1 calc R . .
C8 C 0.2944(4) 0.2878(4) 0.6176(4) 0.0222(10) Uani 1 1 d . . .
H8 H 0.3127 0.237 0.6675 0.027 Uiso 1 1 calc R . .
C9 C 0.2861(4) 0.2682(4) 0.5221(3) 0.0225(10) Uani 1 1 d . . .
H9 H 0.2988 0.2014 0.4982 0.027 Uiso 1 1 calc R . .
C10 C 0.2554(4) 0.3663(4) 0.4690(3) 0.0211(10) Uani 1 1 d . . .
H10 H 0.2437 0.3755 0.4048 0.025 Uiso 1 1 calc R . .
C11 C 0.2458(4) 0.4484(4) 0.5313(3) 0.0215(10) Uani 1 1 d . . .
H11 H 0.2272 0.5209 0.5148 0.026 Uiso 1 1 calc R . .
C12 C 0.2695(4) 0.4003(4) 0.6230(4) 0.0207(10) Uani 1 1 d . . .
H12 H 0.2688 0.4358 0.6774 0.025 Uiso 1 1 calc R . .
C13 C -0.0066(4) 0.0923(3) 0.3692(3) 0.0133(9) Uani 1 1 d . . .
C14 C -0.0164(4) 0.1514(3) 0.2949(3) 0.0146(9) Uani 1 1 d . . .
C15 C -0.0433(4) 0.2319(3) 0.2184(3) 0.0143(9) Uani 1 1 d . . .
C16 C -0.0621(4) 0.2187(3) 0.1247(3) 0.0181(9) Uani 1 1 d . . .
H16 H -0.0566 0.1546 0.1003 0.022 Uiso 1 1 calc R . .
C17 C -0.0904(4) 0.3206(3) 0.0756(3) 0.0182(9) Uani 1 1 d . . .
H17 H -0.1072 0.3347 0.0139 0.022 Uiso 1 1 calc R . .
C18 C -0.0888(4) 0.3974(3) 0.1373(3) 0.0184(9) Uani 1 1 d . . .
H18 H -0.1039 0.4702 0.1228 0.022 Uiso 1 1 calc R . .
C19 C -0.0601(4) 0.3435(3) 0.2241(3) 0.0148(9) Uani 1 1 d . . .
H19 H -0.0531 0.3751 0.2767 0.018 Uiso 1 1 calc R . .
C20 C 0.2391(4) 0.2883(4) 0.0784(4) 0.0251(11) Uani 1 1 d . . .
H20 H 0.2477 0.3054 0.1379 0.03 Uiso 1 1 calc R . .
C21 C 0.2502(4) 0.1854(4) 0.0513(4) 0.0263(11) Uani 1 1 d . . .
H21 H 0.2674 0.1229 0.0902 0.032 Uiso 1 1 calc R . .
C22 C 0.2306(4) 0.1941(4) -0.0456(4) 0.0264(11) Uani 1 1 d . . .
H22 H 0.233 0.1383 -0.0812 0.032 Uiso 1 1 calc R . .
C23 C 0.2067(4) 0.3032(4) -0.0781(3) 0.0228(10) Uani 1 1 d . . .
H23 H 0.1903 0.3315 -0.1387 0.027 Uiso 1 1 calc R . .
C24 C 0.2124(4) 0.3609(4) -0.0020(3) 0.0209(10) Uani 1 1 d . . .
H24 H 0.2006 0.434 -0.0041 0.025 Uiso 1 1 calc R . .
C25 C 0.5612(4) 0.1426(4) 0.7624(4) 0.0245(11) Uani 1 1 d . . .
H25A H 0.5168 0.1337 0.8408 0.029 Uiso 1 1 calc R . .
H25B H 0.5009 0.1674 0.7314 0.029 Uiso 1 1 calc R . .
C26 C 0.6470(4) 0.0340(4) 0.7139(4) 0.0302(12) Uani 1 1 d . . .
H26A H 0.7001 0.0037 0.7518 0.036 Uiso 1 1 calc R . .
H26B H 0.6991 0.043 0.6372 0.036 Uiso 1 1 calc R . .
C27 C 0.5760(5) -0.0429(4) 0.7230(4) 0.0385(13) Uani 1 1 d . . .
H27A H 0.5199 -0.0104 0.6883 0.046 Uiso 1 1 calc R . .
H27B H 0.634 -0.1072 0.6829 0.046 Uiso 1 1 calc R . .
C28 C 0.5037(5) -0.0728(4) 0.8380(4) 0.0405(14) Uani 1 1 d . . .
H28A H 0.5576 -0.1017 0.8744 0.061 Uiso 1 1 calc R . .
H28B H 0.4668 -0.1253 0.8373 0.061 Uiso 1 1 calc R . .
H28C H 0.4401 -0.0107 0.8763 0.061 Uiso 1 1 calc R . .
C29 C 0.6874(4) 0.2509(3) 0.6220(3) 0.0206(10) Uani 1 1 d . . .
H29A H 0.7329 0.3005 0.6127 0.025 Uiso 1 1 calc R . .
H29B H 0.747 0.1849 0.5865 0.025 Uiso 1 1 calc R . .
C30 C 0.6037(4) 0.2961(4) 0.5633(4) 0.0267(11) Uani 1 1 d . . .
H30A H 0.5506 0.3666 0.5911 0.032 Uiso 1 1 calc R . .
H30B H 0.5518 0.2509 0.5773 0.032 Uiso 1 1 calc R . .
C31 C 0.6801(4) 0.3026(4) 0.4408(4) 0.0244(10) Uani 1 1 d . . .
H31A H 0.7327 0.3469 0.4279 0.029 Uiso 1 1 calc R . .
H31B H 0.7331 0.2317 0.414 0.029 Uiso 1 1 calc R . .
C32 C 0.6029(5) 0.3477(5) 0.3764(4) 0.0471(15) Uani 1 1 d . . .
H32A H 0.5511 0.304 0.3881 0.071 Uiso 1 1 calc R . .
H32B H 0.6561 0.3489 0.2997 0.071 Uiso 1 1 calc R . .
H32C H 0.5525 0.419 0.4004 0.071 Uiso 1 1 calc R . .
C33 C 0.7221(4) 0.1920(4) 0.7877(3) 0.0212(10) Uani 1 1 d . . .
H33A H 0.7616 0.2476 0.773 0.025 Uiso 1 1 calc R . .
H33B H 0.7846 0.1292 0.7477 0.025 Uiso 1 1 calc R . .
C34 C 0.6755(4) 0.1659(4) 0.9098(4) 0.0260(11) Uani 1 1 d . . .
H34A H 0.6576 0.0982 0.923 0.031 Uiso 1 1 calc R . .
H34B H 0.5998 0.2205 0.9498 0.031 Uiso 1 1 calc R . .
C35 C 0.7733(4) 0.1597(4) 0.9512(4) 0.0283(11) Uani 1 1 d . . .
H35A H 0.7945 0.2261 0.9333 0.034 Uiso 1 1 calc R . .
H35B H 0.7379 0.1521 1.0305 0.034 Uiso 1 1 calc R . .
C36 C 0.8894(4) 0.0684(4) 0.9027(4) 0.0291(11) Uani 1 1 d . . .
H36A H 0.8687 0.0028 0.9157 0.044 Uiso 1 1 calc R . .
H36B H 0.9435 0.0646 0.9363 0.044 Uiso 1 1 calc R . .
H36C H 0.9301 0.0797 0.8251 0.044 Uiso 1 1 calc R . .
C37 C 0.5233(4) 0.3278(3) 0.8016(4) 0.0240(10) Uani 1 1 d . . .
H37A H 0.4819 0.3103 0.8784 0.029 Uiso 1 1 calc R . .
H37B H 0.4628 0.3477 0.7709 0.029 Uiso 1 1 calc R . .
C38 C 0.5665(5) 0.4239(4) 0.7945(4) 0.0316(12) Uani 1 1 d . . .
H38A H 0.6304 0.4043 0.8212 0.038 Uiso 1 1 calc R . .
H38B H 0.6013 0.4467 0.7186 0.038 Uiso 1 1 calc R . .
C39 C 0.4593(5) 0.5149(4) 0.8624(4) 0.0350(13) Uani 1 1 d . . .
H39A H 0.4278 0.4931 0.9389 0.042 Uiso 1 1 calc R . .
H39B H 0.3933 0.5309 0.8387 0.042 Uiso 1 1 calc R . .
C40 C 0.4980(6) 0.6148(4) 0.8514(5) 0.0481(16) Uani 1 1 d . . .
H40A H 0.5612 0.5998 0.8773 0.072 Uiso 1 1 calc R . .
H40B H 0.4279 0.6711 0.8941 0.072 Uiso 1 1 calc R . .
H40C H 0.5292 0.6365 0.7757 0.072 Uiso 1 1 calc R . .
C41 C 0.7766(5) 0.0074(5) 0.3349(4) 0.0378(13) Uani 1 1 d . . .
H41A H 0.8176 0.0593 0.3303 0.045 Uiso 1 1 calc R . .
H41B H 0.8241 -0.0616 0.3512 0.045 Uiso 1 1 calc R . .
Fe1 Fe 0.07911(5) 0.28516(5) 0.07694(5) 0.01488(14) Uani 1 1 d . . .
Fe2 Fe 0.12161(5) 0.36674(5) 0.62514(5) 0.01458(14) Uani 1 1 d . . .
N1 N 0.6238(3) 0.2285(3) 0.7436(3) 0.0199(8) Uani 1 1 d . . .
Pt1 Pt 0 0 0.5 0.01087(7) Uani 1 2 d S . .
O1 O 0.1434(3) 0.2548(3) 0.3512(3) 0.0286(8) Uani 1 1 d . . .
Cl1 Cl 0.62816(13) 0.04236(13) 0.44163(11) 0.0474(4) Uani 1 1 d . . .
Cl2 Cl 0.77333(14) 0.00159(16) 0.21048(12) 0.0630(5) Uani 1 1 d . . .
H1 H 0.118(5) 0.241(5) 0.417(5) 0.05(2) Uiso 1 1 d . . .
H2 H 0.111(6) 0.223(5) 0.328(6) 0.08(2) Uiso 1 1 d . . .

loop_
_atom_site_aniso_label
_atom_site_aniso_U_11
_atom_site_aniso_U_22
_atom_site_aniso_U_33
_atom_site_aniso_U_23
_atom_site_aniso_U_13
_atom_site_aniso_U_12
C1 0.016(2) 0.015(2) 0.0105(19) 0.0011(16) -0.0064(17) -0.0064(17)
C2 0.015(2) 0.016(2) 0.014(2) 0.0012(17) -0.0031(17) -0.0078(17)
C3 0.014(2) 0.016(2) 0.014(2) 0.0001(17) -0.0012(17) -0.0093(17)
C4 0.016(2) 0.018(2) 0.019(2) 0.0018(18) -0.0077(18) -0.0090(18)
C5 0.016(2) 0.012(2) 0.023(2) -0.0005(17) -0.0061(18) -0.0053(17)
C6 0.017(2) 0.019(2) 0.017(2) -0.0054(18) -0.0035(18) -0.0066(19)
C7 0.013(2) 0.020(2) 0.012(2) 0.0038(17) -0.0041(17) -0.0075(18)
C8 0.015(2) 0.024(2) 0.026(2) 0.0036(19) -0.0094(19) -0.0032(19)
C9 0.018(2) 0.024(2) 0.020(2) -0.0089(19) 0.0002(19) -0.0062(19)
C10 0.016(2) 0.033(3) 0.012(2) 0.0022(19) -0.0005(18) -0.013(2)
C11 0.022(2) 0.023(2) 0.022(2) 0.0038(19) -0.0057(19) -0.015(2)
C12 0.014(2) 0.030(3) 0.020(2) -0.0020(19) -0.0050(18) -0.012(2)
C13 0.011(2) 0.014(2) 0.017(2) -0.0045(17) -0.0056(17) -0.0046(17)
C14 0.018(2) 0.015(2) 0.013(2) -0.0018(17) -0.0063(17) -0.0071(18)
C15 0.014(2) 0.019(2) 0.010(2) 0.0027(17) -0.0043(17) -0.0065(17)
C16 0.024(2) 0.018(2) 0.016(2) 0.0033(17) -0.0095(19) -0.0105(19)
C17 0.014(2) 0.027(2) 0.014(2) 0.0084(18) -0.0079(18) -0.0085(19)
C18 0.016(2) 0.013(2) 0.022(2) 0.0026(18) -0.0067(19) -0.0018(17)
C19 0.015(2) 0.013(2) 0.016(2) -0.0023(17) -0.0045(18) -0.0058(17)
C20 0.016(2) 0.037(3) 0.023(2) 0.004(2) -0.008(2) -0.011(2)
C21 0.012(2) 0.025(3) 0.033(3) 0.010(2) -0.008(2) -0.0007(19)
C22 0.019(2) 0.023(3) 0.025(3) -0.008(2) 0.000(2) -0.001(2)
C23 0.019(2) 0.025(3) 0.013(2) 0.0045(18) -0.0015(18) -0.003(2)
C24 0.015(2) 0.022(2) 0.022(2) 0.0046(19) -0.0053(19) -0.0067(19)
C25 0.022(3) 0.031(3) 0.025(3) 0.013(2) -0.012(2) -0.016(2)
C26 0.032(3) 0.029(3) 0.032(3) 0.002(2) -0.012(2) -0.015(2)
C27 0.036(3) 0.038(3) 0.043(3) -0.001(3) -0.017(3) -0.010(3)
C28 0.034(3) 0.040(3) 0.053(4) 0.010(3) -0.025(3) -0.014(3)
C29 0.019(2) 0.021(2) 0.018(2) 0.0016(18) -0.0049(19) -0.0065(19)
C30 0.015(2) 0.032(3) 0.026(3) 0.000(2) -0.005(2) -0.002(2)
C31 0.020(2) 0.031(3) 0.021(2) 0.004(2) -0.007(2) -0.009(2)
C32 0.034(3) 0.074(4) 0.024(3) 0.013(3) -0.014(3) -0.009(3)
C33 0.013(2) 0.028(3) 0.020(2) 0.0006(19) -0.0045(18) -0.0062(19)
C34 0.020(2) 0.035(3) 0.021(2) 0.003(2) -0.008(2) -0.007(2)
C35 0.030(3) 0.032(3) 0.021(2) -0.001(2) -0.010(2) -0.008(2)
C36 0.031(3) 0.032(3) 0.027(3) 0.003(2) -0.018(2) -0.007(2)
C37 0.016(2) 0.026(3) 0.022(2) 0.0025(19) -0.0037(19) -0.002(2)
C38 0.032(3) 0.025(3) 0.033(3) -0.006(2) -0.011(2) -0.003(2)
C39 0.041(3) 0.027(3) 0.026(3) -0.001(2) -0.011(2) -0.001(2)
C40 0.071(4) 0.026(3) 0.041(3) -0.006(3) -0.024(3) -0.003(3)
C41 0.027(3) 0.055(4) 0.037(3) 0.001(3) -0.017(2) -0.014(3)
Fe1 0.0157(3) 0.0148(3) 0.0131(3) 0.0027(2) -0.0059(3) -0.0047(3)
Fe2 0.0155(3) 0.0149(3) 0.0142(3) -0.0003(2) -0.0053(3) -0.0066(3)
N1 0.0157(19) 0.022(2) 0.021(2) 0.0042(16) -0.0074(16) -0.0071(16)
Pt1 0.01320(13) 0.01015(12) 0.01010(12) 0.00114(9) -0.00486(10) -0.00503(9)
O1 0.038(2) 0.035(2) 0.0212(19) 0.0067(16) -0.0152(17) -0.0197(17)
Cl1 0.0390(8) 0.0697(10) 0.0334(7) -0.0056(7) -0.0045(6) -0.0287(8)
Cl2 0.0427(9) 0.1219(15) 0.0349(8) -0.0123(9) -0.0179(7) -0.0295(10)

loop_
_atom_type_symbol
_atom_type_description
_atom_type_scat_dispersion_real
_atom_type_scat_dispersion_imag
_atom_type_scat_source
C C 0.0033 0.0016 'International Tables Vol C Tables 4.2.6.8 and 6.1.1.4'
H H 0 0 'International Tables Vol C Tables 4.2.6.8 and 6.1.1.4'
Fe Fe 0.3463 0.8444 'International Tables Vol C Tables 4.2.6.8 and 6.1.1.4'
N N 0.0061 0.0033 'International Tables Vol C Tables 4.2.6.8 and 6.1.1.4'
Pt Pt -1.7033 8.3905 'International Tables Vol C Tables 4.2.6.8 and 6.1.1.4'
O O 0.0106 0.006 'International Tables Vol C Tables 4.2.6.8 and 6.1.1.4'
Cl Cl 0.1484 0.1585 'International Tables Vol C Tables 4.2.6.8 and 6.1.1.4'

loop_
_geom_angle_atom_site_label_1
_geom_angle_atom_site_label_2
_geom_angle_atom_site_label_3
_geom_angle
_geom_angle_site_symmetry_1
_geom_angle_site_symmetry_3
_geom_angle_publ_flag
C2 C1 Pt1 177.0(4) . . ?
C1 C2 C3 173.5(5) . . ?
C4 C3 C2 125.4(4) . . ?
C4 C3 C7 107.1(3) . . ?
C2 C3 C7 127.5(4) . . ?
C4 C3 Fe2 68.9(2) . . ?
C2 C3 Fe2 127.5(3) . . ?
C7 C3 Fe2 68.8(2) . . ?
C5 C4 C3 108.3(4) . . ?
C5 C4 Fe2 70.0(2) . . ?
C3 C4 Fe2 70.2(2) . . ?
C6 C5 C4 108.3(4) . . ?
C6 C5 Fe2 69.5(2) . . ?
C4 C5 Fe2 69.5(2) . . ?
C5 C6 C7 108.3(4) . . ?
C5 C6 Fe2 70.0(2) . . ?
C7 C6 Fe2 69.6(2) . . ?
C6 C7 C3 107.8(4) . . ?
C6 C7 Fe2 69.6(2) . . ?
C3 C7 Fe2 70.1(2) . . ?
C9 C8 C12 107.2(4) . . ?
C9 C8 Fe2 69.7(3) . . ?
C12 C8 Fe2 69.4(2) . . ?
C10 C9 C8 109.0(4) . . ?
C10 C9 Fe2 69.8(2) . . ?
C8 C9 Fe2 69.9(2) . . ?
C9 C10 C11 107.6(4) . . ?
C9 C10 Fe2 69.8(2) . . ?
C11 C10 Fe2 69.8(2) . . ?
C12 C11 C10 108.0(4) . . ?
C12 C11 Fe2 69.6(2) . . ?
C10 C11 Fe2 69.6(2) . . ?
C11 C12 C8 108.2(4) . . ?
C11 C12 Fe2 69.9(2) . . ?
C8 C12 Fe2 69.8(2) . . ?
C14 C13 Pt1 176.4(4) . . ?
C13 C14 C15 171.7(4) . . ?
C19 C15 C16 106.6(4) . . ?
C19 C15 C14 125.5(4) . . ?
C16 C15 C14 127.9(4) . . ?
C19 C15 Fe1 68.5(2) . . ?
C16 C15 Fe1 69.2(2) . . ?
C14 C15 Fe1 128.4(3) . . ?
C17 C16 C15 108.1(4) . . ?
C17 C16 Fe1 69.3(2) . . ?
C15 C16 Fe1 70.0(2) . . ?
C16 C17 C18 108.3(4) . . ?
C16 C17 Fe1 70.2(2) . . ?
C18 C17 Fe1 69.3(2) . . ?
C19 C18 C17 108.0(4) . . ?
C19 C18 Fe1 69.9(2) . . ?
C17 C18 Fe1 69.8(2) . . ?
C18 C19 C15 109.0(4) . . ?
C18 C19 Fe1 69.7(2) . . ?
C15 C19 Fe1 70.5(2) . . ?
C21 C20 C24 107.6(4) . . ?
C21 C20 Fe1 69.4(3) . . ?
C24 C20 Fe1 69.8(3) . . ?
C20 C21 C22 108.3(4) . . ?
C20 C21 Fe1 70.1(3) . . ?
C22 C21 Fe1 69.9(3) . . ?
C23 C22 C21 107.9(4) . . ?
C23 C22 Fe1 69.9(2) . . ?
C21 C22 Fe1 69.3(2) . . ?
C24 C23 C22 107.8(4) . . ?
C24 C23 Fe1 69.7(2) . . ?
C22 C23 Fe1 69.4(2) . . ?
C23 C24 C20 108.5(4) . . ?
C23 C24 Fe1 69.9(2) . . ?
C20 C24 Fe1 69.5(2) . . ?
C26 C25 N1 115.5(4) . . ?
C25 C26 C27 112.1(4) . . ?
C28 C27 C26 114.0(4) . . ?
C30 C29 N1 115.8(3) . . ?
C29 C30 C31 110.1(4) . . ?
C32 C31 C30 113.3(4) . . ?
N1 C33 C34 115.1(3) . . ?
C33 C34 C35 110.3(4) . . ?
C36 C35 C34 113.3(4) . . ?
N1 C37 C38 115.5(4) . . ?
C39 C38 C37 110.3(4) . . ?
C38 C39 C40 111.6(4) . . ?
Cl2 C41 Cl1 112.0(3) . . ?
C21 Fe1 C18 164.61(19) . . ?
C21 Fe1 C19 126.58(18) . . ?
C18 Fe1 C19 40.40(16) . . ?
C21 Fe1 C22 40.87(19) . . ?
C18 Fe1 C22 153.46(19) . . ?
C19 Fe1 C22 165.05(18) . . ?
C21 Fe1 C17 152.50(18) . . ?
C18 Fe1 C17 40.87(16) . . ?
C19 Fe1 C17 68.24(17) . . ?
C22 Fe1 C17 119.43(19) . . ?
C21 Fe1 C20 40.59(18) . . ?
C18 Fe1 C20 127.33(18) . . ?
C19 Fe1 C20 106.89(17) . . ?
C22 Fe1 C20 68.52(19) . . ?
C17 Fe1 C20 166.33(18) . . ?
C21 Fe1 C24 68.22(18) . . ?
C18 Fe1 C24 108.66(17) . . ?
C19 Fe1 C24 118.35(16) . . ?
C22 Fe1 C24 68.13(18) . . ?
C17 Fe1 C24 129.17(17) . . ?
C20 Fe1 C24 40.71(17) . . ?
C21 Fe1 C23 68.53(18) . . ?
C18 Fe1 C23 119.60(17) . . ?
C19 Fe1 C23 152.50(17) . . ?
C22 Fe1 C23 40.63(17) . . ?
C17 Fe1 C23 109.52(18) . . ?
C20 Fe1 C23 68.50(18) . . ?
C24 Fe1 C23 40.41(17) . . ?
C21 Fe1 C16 117.89(18) . . ?
C18 Fe1 C16 68.61(17) . . ?
C19 Fe1 C16 68.46(16) . . ?
C22 Fe1 C16 108.24(18) . . ?
C17 Fe1 C16 40.57(16) . . ?
C20 Fe1 C16 151.10(18) . . ?
C24 Fe1 C16 166.93(18) . . ?
C23 Fe1 C16 128.81(18) . . ?
C21 Fe1 C15 106.40(18) . . ?
C18 Fe1 C15 68.69(16) . . ?
C19 Fe1 C15 40.91(15) . . ?
C22 Fe1 C15 127.19(17) . . ?
C17 Fe1 C15 68.55(16) . . ?
C20 Fe1 C15 116.78(17) . . ?
C24 Fe1 C15 151.38(17) . . ?
C23 Fe1 C15 165.99(17) . . ?
C16 Fe1 C15 40.83(15) . . ?
C12 Fe2 C9 67.95(17) . . ?
C12 Fe2 C6 109.09(17) . . ?
C9 Fe2 C6 155.13(19) . . ?
C12 Fe2 C10 68.28(17) . . ?
C9 Fe2 C10 40.37(18) . . ?
C6 Fe2 C10 163.64(18) . . ?
C12 Fe2 C7 125.94(17) . . ?
C9 Fe2 C7 119.45(17) . . ?
C6 Fe2 C7 40.80(16) . . ?
C10 Fe2 C7 153.90(17) . . ?
C12 Fe2 C4 155.94(17) . . ?
C9 Fe2 C4 124.69(17) . . ?
C6 Fe2 C4 68.40(17) . . ?
C10 Fe2 C4 107.02(18) . . ?
C7 Fe2 C4 68.84(17) . . ?
C12 Fe2 C11 40.52(17) . . ?
C9 Fe2 C11 67.89(18) . . ?
C6 Fe2 C11 126.99(17) . . ?
C10 Fe2 C11 40.61(16) . . ?
C7 Fe2 C11 163.68(17) . . ?
C4 Fe2 C11 120.56(18) . . ?
C12 Fe2 C8 40.79(17) . . ?
C9 Fe2 C8 40.38(17) . . ?
C6 Fe2 C8 120.99(18) . . ?
C10 Fe2 C8 68.35(18) . . ?
C7 Fe2 C8 106.98(18) . . ?
C4 Fe2 C8 161.49(17) . . ?
C11 Fe2 C8 68.40(18) . . ?
C12 Fe2 C5 121.93(17) . . ?
C9 Fe2 C5 162.34(18) . . ?
C6 Fe2 C5 40.48(17) . . ?
C10 Fe2 C5 126.05(18) . . ?
C7 Fe2 C5 68.47(16) . . ?
C4 Fe2 C5 40.52(15) . . ?
C11 Fe2 C5 109.11(17) . . ?
C8 Fe2 C5 156.41(17) . . ?
C12 Fe2 C3 162.49(18) . . ?
C9 Fe2 C3 106.38(17) . . ?
C6 Fe2 C3 68.64(16) . . ?
C10 Fe2 C3 118.92(16) . . ?
C7 Fe2 C3 41.03(15) . . ?
C4 Fe2 C3 40.87(16) . . ?
C11 Fe2 C3 154.54(17) . . ?
C8 Fe2 C3 124.30(17) . . ?
C5 Fe2 C3 68.41(16) . . ?
C29 N1 C37 110.3(3) . . ?
C29 N1 C33 107.3(3) . . ?
C37 N1 C33 111.5(3) . . ?
C29 N1 C25 110.5(3) . . ?
C37 N1 C25 106.8(3) . . ?
C33 N1 C25 110.4(3) . . ?
C1 Pt1 C1 180.00(11) . 2_556 ?
C1 Pt1 C13 90.43(15) . 2_556 ?
C1 Pt1 C13 89.57(15) 2_556 2_556 ?
C1 Pt1 C13 89.57(15) . . ?
C1 Pt1 C13 90.43(15) 2_556 . ?
C13 Pt1 C13 180.00(15) 2_556 . ?

loop_
_geom_bond_atom_site_label_1
_geom_bond_atom_site_label_2
_geom_bond_distance
_geom_bond_site_symmetry_2
_geom_bond_publ_flag
C1 C2 1.200(5) . ?
C1 Pt1 2.013(4) . ?
C2 C3 1.438(5) . ?
C3 C4 1.436(6) . ?
C3 C7 1.441(6) . ?
C3 Fe2 2.065(4) . ?
C4 C5 1.421(5) . ?
C4 Fe2 2.048(4) . ?
C5 C6 1.419(6) . ?
C5 Fe2 2.055(4) . ?
C6 C7 1.427(6) . ?
C6 Fe2 2.047(4) . ?
C7 Fe2 2.048(4) . ?
C8 C9 1.414(6) . ?
C8 C12 1.427(6) . ?
C8 Fe2 2.050(4) . ?
C9 C10 1.413(6) . ?
C9 Fe2 2.047(4) . ?
C10 C11 1.422(6) . ?
C10 Fe2 2.047(4) . ?
C11 C12 1.418(6) . ?
C11 Fe2 2.049(4) . ?
C12 Fe2 2.045(4) . ?
C13 C14 1.206(6) . ?
C13 Pt1 2.016(4) . ?
C14 C15 1.440(6) . ?
C15 C19 1.435(5) . ?
C15 C16 1.438(6) . ?
C15 Fe1 2.067(4) . ?
C16 C17 1.421(6) . ?
C16 Fe1 2.056(4) . ?
C17 C18 1.425(6) . ?
C17 Fe1 2.043(4) . ?
C18 C19 1.408(6) . ?
C18 Fe1 2.036(4) . ?
C19 Fe1 2.040(4) . ?
C20 C21 1.414(6) . ?
C20 C24 1.423(6) . ?
C20 Fe1 2.044(4) . ?
C21 C22 1.424(7) . ?
C21 Fe1 2.035(4) . ?
C22 C23 1.421(6) . ?
C22 Fe1 2.043(4) . ?
C23 C24 1.415(6) . ?
C23 Fe1 2.049(4) . ?
C24 Fe1 2.047(4) . ?
C25 C26 1.522(6) . ?
C25 N1 1.524(5) . ?
C26 C27 1.526(6) . ?
C27 C28 1.491(7) . ?
C29 C30 1.514(6) . ?
C29 N1 1.516(5) . ?
C30 C31 1.518(6) . ?
C31 C32 1.510(7) . ?
C33 N1 1.519(5) . ?
C33 C34 1.522(6) . ?
C34 C35 1.542(6) . ?
C35 C36 1.509(6) . ?
C37 N1 1.517(5) . ?
C37 C38 1.519(6) . ?
C38 C39 1.518(6) . ?
C39 C40 1.525(7) . ?
C41 Cl2 1.722(5) . ?
C41 Cl1 1.752(5) . ?
Pt1 C1 2.013(4) 2_556 ?
Pt1 C13 2.016(4) 2_556 ?
